data_4518336
loop_
_publ_author_name
'He, Jian'
'Bai, Zhi-Qin'
'Yuan, Pan-Feng'
'Wu, Li-Zhu'
'Liu, Qiang'

_publ_section_title
;
 Highly Efficient Iridium-Based Photosensitizers for
 Thia-Patern\`o--B\"uchi Reaction and Aza-Photocyclization
;
_journal_name_full 'ACS Catalysis'
_journal_page_first 446
_journal_page_last 455
_journal_paper_doi 10.1021/acscatal.0c05005
_journal_year 2020
_chemical_formula_moiety 'C32 H16 F10 Ir N5'
_chemical_formula_sum 'C32 H16 F10 Ir N5'
_chemical_formula_weight 852.70
_space_group_crystal_system monoclinic
_space_group_IT_number 15
_space_group_name_Hall '-C 2yac'
_space_group_name_H-M_alt 'C 1 2/n 1'
_atom_sites_solution_hydrogens geom
_atom_sites_solution_primary direct
_audit_creation_date 2018-11-02
_audit_creation_method
;
Olex2 1.2
(compiled 2018.05.29 svn.r3508 for OlexSys, GUI svn.r5506)
;
_cell_angle_alpha 90
_cell_angle_beta 93.187(3)
_cell_angle_gamma 90
_cell_formula_units_Z 8
_cell_length_a 19.6250(6)
_cell_length_b 17.8886(5)
_cell_length_c 17.9372(6)
_cell_measurement_reflns_used 3495
_cell_measurement_temperature 293.80(10)
_cell_measurement_theta_max 27.4570
_cell_measurement_theta_min 3.7550
_cell_volume 6287.4(3)
_computing_cell_refinement
;
CrysAlisPro, Agilent Technologies,
Version 1.171.36.28 (release 01-02-2013 CrysAlis171 .NET)
(compiled Feb  1 2013,16:14:44)
;
_computing_data_collection
;
CrysAlisPro, Agilent Technologies,
Version 1.171.36.28 (release 01-02-2013 CrysAlis171 .NET)
(compiled Feb  1 2013,16:14:44)
;
_computing_data_reduction
;
CrysAlisPro, Agilent Technologies,
Version 1.171.36.28 (release 01-02-2013 CrysAlis171 .NET)
(compiled Feb  1 2013,16:14:44)
;
_computing_molecular_graphics 'Olex2 (Dolomanov et al., 2009)'
_computing_publication_material 'Olex2 (Dolomanov et al., 2009)'
_computing_structure_refinement 'ShelXL (Sheldrick, 2015)'
_computing_structure_solution 'ShelXS (Sheldrick, 2008)'
_diffrn_ambient_temperature 293.80(10)
_diffrn_detector_area_resol_mean 16.0733
_diffrn_measured_fraction_theta_full 0.997
_diffrn_measured_fraction_theta_max 0.997
_diffrn_measurement_details
;
#__ type_ start__ end____ width___ exp.time_
  1 omega  -48.00   46.00   1.0000    3.0000
omega____ theta____ kappa____ phi______ frames
    -       22.7867  -57.0000    0.0000 94

#__ type_ start__ end____ width___ exp.time_
  2 omega   -1.00   91.00   1.0000    3.0000
omega____ theta____ kappa____ phi______ frames
    -       22.7867   57.0000  150.0000 92

#__ type_ start__ end____ width___ exp.time_
  3 omega   -8.00   46.00   1.0000    3.0000
omega____ theta____ kappa____ phi______ frames
    -       22.7867   77.0000  -30.0000 54
;
_diffrn_measurement_device_type 'SuperNova, Dual, Cu at zero, Eos'
_diffrn_measurement_method '\w scans'
_diffrn_orient_matrix_UB_11 0.0144928000
_diffrn_orient_matrix_UB_12 0.0130685000
_diffrn_orient_matrix_UB_13 0.0346851000
_diffrn_orient_matrix_UB_21 0.0251522000
_diffrn_orient_matrix_UB_22 -0.0284236000
_diffrn_orient_matrix_UB_23 -0.0003980000
_diffrn_orient_matrix_UB_31 0.0216430000
_diffrn_orient_matrix_UB_32 0.0243292000
_diffrn_orient_matrix_UB_33 -0.0191282000
_diffrn_radiation_monochromator mirror
_diffrn_radiation_type MoK\a
_diffrn_radiation_wavelength 0.71073
_diffrn_reflns_av_R_equivalents 0.0419
_diffrn_reflns_av_unetI/netI 0.0655
_diffrn_reflns_Laue_measured_fraction_full 0.997
_diffrn_reflns_Laue_measured_fraction_max 0.997
_diffrn_reflns_limit_h_max 24
_diffrn_reflns_limit_h_min -24
_diffrn_reflns_limit_k_max 20
_diffrn_reflns_limit_k_min -22
_diffrn_reflns_limit_l_max 22
_diffrn_reflns_limit_l_min -9
_diffrn_reflns_number 12695
_diffrn_reflns_point_group_measured_fraction_full 0.997
_diffrn_reflns_point_group_measured_fraction_max 0.997
_diffrn_reflns_theta_full 25.242
_diffrn_reflns_theta_max 26.022
_diffrn_reflns_theta_min 3.453
_diffrn_source 'SuperNova (Mo) X-ray Source'
_exptl_absorpt_coefficient_mu 4.338
_exptl_absorpt_correction_T_max 1.00000
_exptl_absorpt_correction_T_min 0.62024
_exptl_absorpt_correction_type multi-scan
_exptl_absorpt_process_details
;
CrysAlisPro, Agilent Technologies,
Version 1.171.36.28 (release 01-02-2013 CrysAlis171 .NET)
(compiled Feb  1 2013,16:14:44)
Empirical absorption correction using spherical harmonics,
 implemented in SCALE3 ABSPACK scaling algorithm.
;
_exptl_crystal_colour 'clear light green'
_exptl_crystal_colour_lustre clear
_exptl_crystal_colour_modifier light
_exptl_crystal_colour_primary green
_exptl_crystal_density_diffrn 1.802
_exptl_crystal_description block
_exptl_crystal_F_000 3280
_exptl_crystal_size_max 0.17
_exptl_crystal_size_mid 0.14
_exptl_crystal_size_min 0.12
_refine_diff_density_max 1.734
_refine_diff_density_min -1.215
_refine_diff_density_rms 0.160
_refine_ls_extinction_method none
_refine_ls_goodness_of_fit_ref 1.086
_refine_ls_hydrogen_treatment constr
_refine_ls_matrix_type full
_refine_ls_number_parameters 433
_refine_ls_number_reflns 6177
_refine_ls_number_restraints 0
_refine_ls_restrained_S_all 1.086
_refine_ls_R_factor_all 0.0618
_refine_ls_R_factor_gt 0.0445
_refine_ls_shift/su_max 0.000
_refine_ls_shift/su_mean 0.000
_refine_ls_structure_factor_coef Fsqd
_refine_ls_weighting_details 'w=1/[\s^2^(Fo^2^)+(0.0447P)^2^+50.2368P] where P=(Fo^2^+2Fc^2^)/3'
_refine_ls_weighting_scheme calc
_refine_ls_wR_factor_gt 0.1167
_refine_ls_wR_factor_ref 0.1283
_reflns_Friedel_coverage 0.000
_reflns_number_gt 4787
_reflns_number_total 6177
_reflns_threshold_expression 'I > 2\s(I)'
_cod_data_source_file cs0c05005_si_004.cif
_cod_data_source_block hej(3)_1029
_cod_original_sg_symbol_Hall '-C 2ybc'
_cod_database_code 4518336
_shelx_shelxl_version_number 2018/3
_shelx_space_group_comment
;
The symmetry employed for this shelxl refinement is uniquely defined
by the following loop, which should always be used as a source of
symmetry information in preference to the above space-group names.
They are only intended as comments.
;
_shelx_estimated_absorpt_t_max 0.624
_shelx_estimated_absorpt_t_min 0.526
_reflns_odcompleteness_completeness 99.71
_reflns_odcompleteness_iscentric 1
_reflns_odcompleteness_theta 26.32
_olex2_refinement_description
;
1. Fixed Uiso
 At 1.2 times of:
  All C(H) groups
2.a Aromatic/amide H refined with riding coordinates:
 C7(H7), C14(H14), C18(H18), C19(H19), C22(H22), C23(H23), C32(H32), C33(H33),
 C35(H35), C36(H36), C37(H37), C40(H40), C41(H41), C48(H48), C52(H52), C1(H1)
;
_olex2_date_sample_data_collection 2018-10-29
_olex2_submission_special_instructions 'No special instructions were received'

loop_
_space_group_symop_operation_xyz
'x, y, z'
'-x, y+1/2, -z+1/2'
'x+1/2, y+1/2, z'
'-x+1/2, y+1, -z+1/2'
'-x, -y, -z'
'x, -y-1/2, z-1/2'
'-x+1/2, -y+1/2, -z'
'x+1/2, -y, z-1/2'

loop_
_atom_site_label
_atom_site_type_symbol
_atom_site_fract_x
_atom_site_fract_y
_atom_site_fract_z
_atom_site_U_iso_or_equiv
_atom_site_adp_type
_atom_site_occupancy
_atom_site_site_symmetry_order
_atom_site_calc_flag
_atom_site_refinement_flags_posn
_atom_site_refinement_flags_adp
_atom_site_refinement_flags_occupancy
_atom_site_disorder_assembly
_atom_site_disorder_group
Ir1 Ir 0.00463(2) 0.75625(2) 0.03343(2) 0.02777(12) Uani 1 1 d . . . . .
N2 N 0.0432(3) 0.6580(3) -0.0023(4) 0.0324(15) Uani 1 1 d . . . . .
N3 N -0.0268(3) 0.8549(3) 0.0768(4) 0.0315(14) Uani 1 1 d . . . . .
N4 N -0.0552(3) 0.7769(3) -0.0699(4) 0.0336(14) Uani 1 1 d . . . . .
N5 N -0.0879(3) 0.7018(3) 0.0504(4) 0.0339(15) Uani 1 1 d . . . . .
C6 C 0.0849(4) 0.8216(4) 0.0116(4) 0.0326(17) Uani 1 1 d . . . . .
C7 C -0.0024(5) 0.9822(4) 0.1057(5) 0.044(2) Uani 1 1 d . . . . .
H7 H 0.026940 1.022920 0.104349 0.053 Uiso 1 1 calc R . . . .
C8 C 0.0577(4) 0.7246(4) 0.1262(5) 0.0338(17) Uani 1 1 d . . . . .
F10 F 0.1252(3) 1.0196(3) 0.0446(4) 0.0749(18) Uani 1 1 d . . . . .
N12 N -0.1127(4) 0.6677(4) 0.1107(4) 0.0433(17) Uani 1 1 d . . . . .
C14 C -0.0861(4) 0.8621(4) 0.1105(5) 0.0393(19) Uani 1 1 d . . . . .
H14 H -0.114837 0.820885 0.112307 0.047 Uiso 1 1 calc R . . . .
C16 C -0.1190(4) 0.7464(4) -0.0726(5) 0.0369(19) Uani 1 1 d . . . . .
C17 C 0.0520(5) 0.5596(4) -0.0912(5) 0.045(2) Uani 1 1 d . . . . .
C18 C 0.0661(5) 0.7633(4) 0.1932(5) 0.041(2) Uani 1 1 d . . . . .
H18 H 0.043161 0.808185 0.199133 0.049 Uiso 1 1 calc R . . . .
C19 C -0.1787(5) 0.6509(5) 0.0897(6) 0.050(2) Uani 1 1 d . . . . .
H19 H -0.208572 0.627097 0.120462 0.060 Uiso 1 1 calc R . . . .
C20 C 0.0826(4) 0.6178(4) 0.0491(5) 0.0364(19) Uani 1 1 d . . . . .
C21 C 0.0158(4) 0.9144(4) 0.0733(4) 0.0340(18) Uani 1 1 d . . . . .
C22 C -0.0340(5) 0.8129(4) -0.1297(5) 0.045(2) Uani 1 1 d . . . . .
H22 H 0.009430 0.833935 -0.127317 0.054 Uiso 1 1 calc R . . . .
C23 C 0.1449(5) 0.6707(5) 0.2458(5) 0.055(3) Uani 1 1 d . . . . .
H23 H 0.173816 0.653648 0.285023 0.066 Uiso 1 1 calc R . . . .
F24 F 0.1731(3) 0.5696(3) 0.1727(4) 0.0778(19) Uani 1 1 d . . . . .
C25 C 0.0782(4) 0.8972(4) 0.0354(5) 0.0362(18) Uani 1 1 d . . . . .
C26 C -0.1058(4) 0.9278(4) 0.1421(5) 0.042(2) Uani 1 1 d . . . . .
C27 C 0.0936(4) 0.6565(4) 0.1201(4) 0.0361(18) Uani 1 1 d . . . . .
C28 C 0.1077(5) 0.7359(5) 0.2506(5) 0.051(2) Uani 1 1 d . . . . .
C29 C 0.1936(5) 0.8545(6) -0.0330(6) 0.057(3) Uani 1 1 d . . . . .
F30 F 0.2515(3) 0.8326(4) -0.0654(4) 0.084(2) Uani 1 1 d . . . . .
C31 C -0.1367(4) 0.7067(4) -0.0066(5) 0.0376(19) Uani 1 1 d . . . . .
C32 C 0.0282(4) 0.6286(4) -0.0710(5) 0.041(2) Uani 1 1 d . . . . .
H32 H 0.000989 0.655842 -0.105294 0.049 Uiso 1 1 calc R . . . .
C33 C -0.1960(5) 0.6734(5) 0.0171(6) 0.053(2) Uani 1 1 d . . . . .
H33 H -0.237620 0.667557 -0.009703 0.063 Uiso 1 1 calc R . . . .
F34 F 0.1149(4) 0.7754(4) 0.3157(3) 0.0808(19) Uani 1 1 d . . . . .
C35 C -0.0631(5) 0.9893(5) 0.1393(5) 0.047(2) Uani 1 1 d . . . . .
H35 H -0.075393 1.034666 0.159885 0.056 Uiso 1 1 calc R . . . .
C36 C 0.0904(5) 0.5178(5) -0.0397(6) 0.054(3) Uani 1 1 d . . . . .
H36 H 0.105233 0.470188 -0.051854 0.065 Uiso 1 1 calc R . . . .
C37 C 0.1064(5) 0.5473(5) 0.0297(6) 0.054(3) Uani 1 1 d . . . . .
H37 H 0.133333 0.520022 0.064191 0.065 Uiso 1 1 calc R . . . .
C39 C 0.1363(5) 0.6324(5) 0.1793(5) 0.049(2) Uani 1 1 d . . . . .
C40 C -0.1390(6) 0.7901(7) -0.1980(6) 0.074(3) Uani 1 1 d . . . . .
H40 H -0.167249 0.795004 -0.241101 0.089 Uiso 1 1 calc R . . . .
C41 C 0.1440(4) 0.8011(5) -0.0230(5) 0.043(2) Uani 1 1 d . . . . .
H41 H 0.149987 0.752261 -0.039067 0.052 Uiso 1 1 calc R . . . .
F44 F -0.1944(4) 0.9973(4) 0.1847(5) 0.113(3) Uani 1 1 d . . . . .
C48 C -0.0742(6) 0.8198(5) -0.1948(6) 0.060(3) Uani 1 1 d . . . . .
H48 H -0.057772 0.844220 -0.235983 0.072 Uiso 1 1 calc R . . . .
C50 C 0.1317(5) 0.9469(5) 0.0236(5) 0.050(2) Uani 1 1 d . . . . .
C52 C 0.1896(5) 0.9265(5) -0.0100(6) 0.057(3) Uani 1 1 d . . . . .
H52 H 0.224572 0.960423 -0.016928 0.069 Uiso 1 1 calc R . . . .
F56 F 0.0030(6) 0.4713(4) -0.1728(4) 0.134(4) Uani 1 1 d . . . . .
C1 C -0.1618(5) 0.7532(5) -0.1370(6) 0.057(3) Uani 1 1 d . . . . .
H1 H -0.205413 0.732761 -0.138581 0.068 Uiso 1 1 calc R . . . .
F3AA F -0.1639(5) 0.9103(7) 0.2471(7) 0.182(6) Uani 1 1 d . . . . .
C2 C -0.1716(6) 0.9320(6) 0.1778(7) 0.066(3) Uani 1 1 d . . . . .
F1AA F -0.2154(4) 0.8896(8) 0.1502(9) 0.254(9) Uani 1 1 d . . . . .
F0AA F 0.0024(7) 0.5801(5) -0.2097(4) 0.166(5) Uani 1 1 d . . . . .
F4AA F 0.0869(6) 0.5184(8) -0.2059(5) 0.191(6) Uani 1 1 d . . . . .
C1AA C 0.0344(6) 0.5335(6) -0.1681(6) 0.063(3) Uani 1 1 d . . . . .

loop_
_atom_site_aniso_label
_atom_site_aniso_U_11
_atom_site_aniso_U_22
_atom_site_aniso_U_33
_atom_site_aniso_U_23
_atom_site_aniso_U_13
_atom_site_aniso_U_12
Ir1 0.02856(18) 0.02685(17) 0.02801(18) -0.00099(12) 0.00258(12) 0.00449(11)
N2 0.034(4) 0.025(3) 0.040(4) -0.005(3) 0.009(3) 0.005(3)
N3 0.035(4) 0.028(3) 0.031(4) -0.002(3) 0.001(3) 0.003(3)
N4 0.037(4) 0.030(3) 0.034(4) 0.000(3) -0.003(3) 0.004(3)
N5 0.037(4) 0.026(3) 0.038(4) 0.003(3) 0.003(3) 0.000(3)
C6 0.036(4) 0.035(4) 0.026(4) 0.006(3) -0.006(3) 0.007(3)
C7 0.054(6) 0.026(4) 0.052(6) -0.004(4) -0.001(4) -0.004(4)
C8 0.039(4) 0.028(4) 0.035(4) 0.002(3) 0.003(4) 0.001(3)
F10 0.076(4) 0.045(3) 0.104(5) -0.005(3) 0.014(4) -0.020(3)
N12 0.055(5) 0.034(4) 0.042(4) 0.004(3) 0.014(4) 0.002(3)
C14 0.040(5) 0.034(4) 0.044(5) -0.012(4) 0.008(4) -0.002(3)
C16 0.034(4) 0.039(4) 0.038(5) -0.005(4) 0.000(4) 0.006(3)
C17 0.064(6) 0.028(4) 0.043(5) -0.007(4) 0.015(5) 0.002(4)
C18 0.051(5) 0.038(4) 0.033(5) 0.001(4) 0.003(4) 0.007(4)
C19 0.050(6) 0.039(5) 0.065(7) -0.004(5) 0.023(5) -0.006(4)
C20 0.036(5) 0.034(4) 0.040(5) 0.006(4) 0.012(4) 0.006(3)
C21 0.036(4) 0.032(4) 0.033(4) 0.006(3) -0.004(4) 0.001(3)
C22 0.059(6) 0.038(4) 0.038(5) 0.013(4) 0.000(4) 0.009(4)
C23 0.057(6) 0.065(6) 0.041(6) 0.017(5) -0.008(5) 0.012(5)
F24 0.086(5) 0.071(4) 0.074(4) 0.011(3) -0.010(4) 0.044(3)
C25 0.034(4) 0.033(4) 0.041(5) 0.004(4) 0.000(4) -0.003(3)
C26 0.033(5) 0.041(5) 0.052(6) -0.003(4) 0.007(4) 0.007(3)
C27 0.043(5) 0.033(4) 0.033(4) 0.009(4) 0.003(4) 0.001(3)
C28 0.062(6) 0.056(6) 0.034(5) -0.003(4) 0.002(4) -0.002(5)
C29 0.042(6) 0.074(7) 0.056(6) 0.011(5) 0.010(5) 0.007(5)
F30 0.044(4) 0.107(5) 0.106(6) 0.001(4) 0.031(4) 0.005(3)
C31 0.032(4) 0.033(4) 0.047(5) -0.001(4) -0.001(4) 0.004(3)
C32 0.049(5) 0.034(4) 0.040(5) -0.003(4) 0.004(4) 0.003(4)
C33 0.041(5) 0.055(6) 0.063(7) 0.001(5) 0.005(5) -0.001(4)
F34 0.111(5) 0.091(4) 0.038(3) -0.013(3) -0.018(3) 0.019(4)
C35 0.055(6) 0.036(4) 0.049(6) -0.016(4) 0.010(4) 0.012(4)
C36 0.069(7) 0.031(4) 0.063(7) -0.005(4) 0.013(5) 0.016(4)
C37 0.070(7) 0.036(5) 0.057(6) 0.001(5) 0.005(5) 0.024(4)
C39 0.048(6) 0.047(5) 0.052(6) 0.015(4) -0.001(5) 0.015(4)
C40 0.090(9) 0.080(8) 0.049(7) 0.011(6) -0.019(6) -0.003(7)
C41 0.042(5) 0.049(5) 0.040(5) 0.000(4) 0.009(4) 0.005(4)
F44 0.090(6) 0.099(5) 0.157(8) -0.014(5) 0.057(5) 0.044(4)
C48 0.079(8) 0.053(6) 0.048(6) 0.012(5) -0.003(5) 0.010(5)
C50 0.059(6) 0.042(5) 0.047(6) 0.010(4) -0.004(5) -0.004(4)
C52 0.036(5) 0.061(6) 0.075(8) 0.013(6) 0.010(5) -0.008(4)
F56 0.232(11) 0.095(5) 0.073(5) -0.019(4) -0.004(6) -0.088(6)
C1 0.048(6) 0.069(7) 0.051(6) 0.008(5) -0.014(5) -0.005(4)
F3AA 0.131(8) 0.241(12) 0.187(11) 0.124(10) 0.113(8) 0.095(8)
C2 0.075(8) 0.051(6) 0.075(8) -0.026(6) 0.031(7) 0.000(5)
F1AA 0.071(6) 0.342(16) 0.360(18) -0.304(15) 0.110(8) -0.095(8)
F0AA 0.328(16) 0.091(6) 0.068(5) -0.041(4) -0.071(8) 0.060(7)
F4AA 0.136(9) 0.333(17) 0.109(7) -0.132(10) 0.046(6) -0.041(10)
C1AA 0.087(8) 0.045(6) 0.058(7) -0.018(5) 0.012(6) 0.010(5)

loop_
_atom_type_symbol
_atom_type_description
_atom_type_scat_dispersion_real
_atom_type_scat_dispersion_imag
_atom_type_scat_source
C C 0.0033 0.0016 'International Tables Vol C Tables 4.2.6.8 and 6.1.1.4'
H H 0.0000 0.0000 'International Tables Vol C Tables 4.2.6.8 and 6.1.1.4'
F F 0.0171 0.0103 'International Tables Vol C Tables 4.2.6.8 and 6.1.1.4'
Ir Ir -1.4442 7.9887 'International Tables Vol C Tables 4.2.6.8 and 6.1.1.4'
N N 0.0061 0.0033 'International Tables Vol C Tables 4.2.6.8 and 6.1.1.4'

loop_
_geom_angle_atom_site_label_1
_geom_angle_atom_site_label_2
_geom_angle_atom_site_label_3
_geom_angle
_geom_angle_site_symmetry_1
_geom_angle_site_symmetry_3
_geom_angle_publ_flag
N2 Ir1 N3 174.6(3) . . ?
N2 Ir1 N4 94.1(2) . . ?
N2 Ir1 N5 89.1(2) . . ?
N3 Ir1 N4 91.0(2) . . ?
N3 Ir1 N5 93.7(2) . . ?
N5 Ir1 N4 76.8(2) . . ?
C6 Ir1 N2 97.6(3) . . ?
C6 Ir1 N3 80.1(3) . . ?
C6 Ir1 N4 97.3(3) . . ?
C6 Ir1 N5 171.4(3) . . ?
C8 Ir1 N2 80.3(3) . . ?
C8 Ir1 N3 94.7(3) . . ?
C8 Ir1 N4 173.3(3) . . ?
C8 Ir1 N5 99.4(3) . . ?
C8 Ir1 C6 87.1(3) . . ?
C20 N2 Ir1 116.6(5) . . ?
C32 N2 Ir1 123.7(5) . . ?
C32 N2 C20 119.5(6) . . ?
C14 N3 Ir1 122.8(5) . . ?
C14 N3 C21 119.6(6) . . ?
C21 N3 Ir1 117.5(5) . . ?
C16 N4 Ir1 114.6(5) . . ?
C22 N4 Ir1 126.1(6) . . ?
C22 N4 C16 119.3(7) . . ?
N12 N5 Ir1 132.6(5) . . ?
N12 N5 C31 111.1(6) . . ?
C31 N5 Ir1 116.0(5) . . ?
C25 C6 Ir1 113.9(6) . . ?
C41 C6 Ir1 127.7(6) . . ?
C41 C6 C25 118.4(7) . . ?
C21 C7 H7 119.6 . . ?
C35 C7 H7 119.6 . . ?
C35 C7 C21 120.7(8) . . ?
C18 C8 Ir1 127.7(6) . . ?
C18 C8 C27 117.5(7) . . ?
C27 C8 Ir1 114.7(6) . . ?
N5 N12 C19 104.9(7) . . ?
N3 C14 H14 118.7 . . ?
N3 C14 C26 122.6(7) . . ?
C26 C14 H14 118.7 . . ?
N4 C16 C31 115.5(7) . . ?
N4 C16 C1 120.3(8) . . ?
C1 C16 C31 124.2(8) . . ?
C32 C17 C36 119.4(8) . . ?
C32 C17 C1AA 117.7(9) . . ?
C36 C17 C1AA 122.9(8) . . ?
C8 C18 H18 119.7 . . ?
C28 C18 C8 120.7(8) . . ?
C28 C18 H18 119.7 . . ?
N12 C19 H19 124.0 . . ?
N12 C19 C33 112.0(8) . . ?
C33 C19 H19 124.0 . . ?
N2 C20 C27 112.9(6) . . ?
N2 C20 C37 119.3(8) . . ?
C37 C20 C27 127.8(8) . . ?
N3 C21 C7 119.3(7) . . ?
N3 C21 C25 112.8(6) . . ?
C7 C21 C25 127.9(7) . . ?
N4 C22 H22 118.9 . . ?
N4 C22 C48 122.3(9) . . ?
C48 C22 H22 118.9 . . ?
C28 C23 H23 122.2 . . ?
C39 C23 H23 122.2 . . ?
C39 C23 C28 115.6(8) . . ?
C6 C25 C21 115.6(7) . . ?
C50 C25 C6 118.2(8) . . ?
C50 C25 C21 126.1(7) . . ?
C14 C26 C35 118.8(8) . . ?
C14 C26 C2 119.7(8) . . ?
C35 C26 C2 121.5(8) . . ?
C8 C27 C20 115.3(7) . . ?
C39 C27 C8 119.3(8) . . ?
C39 C27 C20 125.3(7) . . ?
C18 C28 C23 123.4(9) . . ?
F34 C28 C18 119.2(8) . . ?
F34 C28 C23 117.4(9) . . ?
F30 C29 C41 117.8(9) . . ?
C52 C29 F30 117.9(9) . . ?
C52 C29 C41 124.3(9) . . ?
N5 C31 C16 117.2(7) . . ?
N5 C31 C33 107.9(8) . . ?
C33 C31 C16 134.8(8) . . ?
N2 C32 C17 121.8(8) . . ?
N2 C32 H32 119.1 . . ?
C17 C32 H32 119.1 . . ?
C19 C33 C31 104.1(8) . . ?
C19 C33 H33 127.9 . . ?
C31 C33 H33 127.9 . . ?
C7 C35 C26 119.1(7) . . ?
C7 C35 H35 120.5 . . ?
C26 C35 H35 120.5 . . ?
C17 C36 H36 120.4 . . ?
C37 C36 C17 119.2(8) . . ?
C37 C36 H36 120.4 . . ?
C20 C37 H37 119.6 . . ?
C36 C37 C20 120.7(9) . . ?
C36 C37 H37 119.6 . . ?
C23 C39 C27 123.4(8) . . ?
F24 C39 C23 116.7(8) . . ?
F24 C39 C27 119.8(9) . . ?
C48 C40 H40 120.2 . . ?
C1 C40 H40 120.2 . . ?
C1 C40 C48 119.5(10) . . ?
C6 C41 H41 120.5 . . ?
C29 C41 C6 119.0(8) . . ?
C29 C41 H41 120.5 . . ?
C22 C48 C40 118.9(10) . . ?
C22 C48 H48 120.5 . . ?
C40 C48 H48 120.5 . . ?
F10 C50 C25 118.8(8) . . ?
F10 C50 C52 118.0(8) . . ?
C52 C50 C25 123.2(9) . . ?
C29 C52 C50 116.9(9) . . ?
C29 C52 H52 121.6 . . ?
C50 C52 H52 121.6 . . ?
C16 C1 H1 120.2 . . ?
C40 C1 C16 119.6(10) . . ?
C40 C1 H1 120.2 . . ?
F44 C2 C26 114.4(9) . . ?
F44 C2 F3AA 101.8(10) . . ?
F3AA C2 C26 110.0(11) . . ?
F1AA C2 C26 113.9(9) . . ?
F1AA C2 F44 111.5(13) . . ?
F1AA C2 F3AA 104.0(13) . . ?
F56 C1AA C17 115.2(10) . . ?
F56 C1AA F4AA 100.4(10) . . ?
F0AA C1AA C17 115.2(8) . . ?
F0AA C1AA F56 108.3(12) . . ?
F0AA C1AA F4AA 102.2(12) . . ?
F4AA C1AA C17 113.8(10) . . ?

loop_
_geom_bond_atom_site_label_1
_geom_bond_atom_site_label_2
_geom_bond_distance
_geom_bond_site_symmetry_2
_geom_bond_publ_flag
Ir1 N2 2.032(6) . ?
Ir1 N3 2.037(6) . ?
Ir1 N4 2.170(6) . ?
Ir1 N5 2.099(6) . ?
Ir1 C6 2.018(8) . ?
Ir1 C8 1.995(8) . ?
N2 C20 1.372(10) . ?
N2 C32 1.357(10) . ?
N3 C14 1.347(10) . ?
N3 C21 1.358(9) . ?
N4 C16 1.363(10) . ?
N4 C22 1.339(10) . ?
N5 N12 1.354(9) . ?
N5 C31 1.364(10) . ?
C6 C25 1.426(10) . ?
C6 C41 1.395(11) . ?
C7 H7 0.9300 . ?
C7 C21 1.399(11) . ?
C7 C35 1.369(12) . ?
C8 C18 1.388(11) . ?
C8 C27 1.415(10) . ?
F10 C50 1.362(10) . ?
N12 C19 1.362(11) . ?
C14 H14 0.9300 . ?
C14 C26 1.370(11) . ?
C16 C31 1.441(12) . ?
C16 C1 1.394(13) . ?
C17 C32 1.376(10) . ?
C17 C36 1.380(13) . ?
C17 C1AA 1.479(13) . ?
C18 H18 0.9300 . ?
C18 C28 1.368(13) . ?
C19 H19 0.9300 . ?
C19 C33 1.388(13) . ?
C20 C27 1.455(11) . ?
C20 C37 1.395(11) . ?
C21 C25 1.466(11) . ?
C22 H22 0.9300 . ?
C22 C48 1.378(13) . ?
C23 H23 0.9300 . ?
C23 C28 1.382(13) . ?
C23 C39 1.378(13) . ?
F24 C39 1.345(10) . ?
C25 C50 1.402(11) . ?
C26 C35 1.384(12) . ?
C26 C2 1.475(13) . ?
C27 C39 1.384(12) . ?
C28 F34 1.366(10) . ?
C29 F30 1.363(10) . ?
C29 C41 1.382(12) . ?
C29 C52 1.356(13) . ?
C31 C33 1.395(12) . ?
C32 H32 0.9300 . ?
C33 H33 0.9300 . ?
C35 H35 0.9300 . ?
C36 H36 0.9300 . ?
C36 C37 1.372(13) . ?
C37 H37 0.9300 . ?
C40 H40 0.9300 . ?
C40 C48 1.378(15) . ?
C40 C1 1.374(15) . ?
C41 H41 0.9300 . ?
F44 C2 1.261(11) . ?
C48 H48 0.9300 . ?
C50 C52 1.365(13) . ?
C52 H52 0.9300 . ?
F56 C1AA 1.272(12) . ?
C1 H1 0.9300 . ?
F3AA C2 1.303(15) . ?
C2 F1AA 1.230(13) . ?
F0AA C1AA 1.263(13) . ?
F4AA C1AA 1.293(13) . ?

loop_
_geom_torsion_atom_site_label_1
_geom_torsion_atom_site_label_2
_geom_torsion_atom_site_label_3
_geom_torsion_atom_site_label_4
_geom_torsion
_geom_torsion_site_symmetry_1
_geom_torsion_site_symmetry_2
_geom_torsion_site_symmetry_3
_geom_torsion_site_symmetry_4
_geom_torsion_publ_flag
Ir1 N2 C20 C27 -4.0(9) . . . . ?
Ir1 N2 C20 C37 175.3(6) . . . . ?
Ir1 N2 C32 C17 -175.8(6) . . . . ?
Ir1 N3 C14 C26 177.4(7) . . . . ?
Ir1 N3 C21 C7 -177.0(6) . . . . ?
Ir1 N3 C21 C25 1.9(9) . . . . ?
Ir1 N4 C16 C31 0.9(8) . . . . ?
Ir1 N4 C16 C1 -177.6(6) . . . . ?
Ir1 N4 C22 C48 176.2(7) . . . . ?
Ir1 N5 N12 C19 173.0(5) . . . . ?
Ir1 N5 C31 C16 1.8(9) . . . . ?
Ir1 N5 C31 C33 -174.8(5) . . . . ?
Ir1 C6 C25 C21 1.6(9) . . . . ?
Ir1 C6 C25 C50 179.2(6) . . . . ?
Ir1 C6 C41 C29 -180.0(7) . . . . ?
Ir1 C8 C18 C28 -176.0(7) . . . . ?
Ir1 C8 C27 C20 -3.9(9) . . . . ?
Ir1 C8 C27 C39 175.0(6) . . . . ?
N2 C20 C27 C8 5.1(10) . . . . ?
N2 C20 C27 C39 -173.6(8) . . . . ?
N2 C20 C37 C36 -0.5(14) . . . . ?
N3 C14 C26 C35 0.1(14) . . . . ?
N3 C14 C26 C2 179.7(9) . . . . ?
N3 C21 C25 C6 -2.3(10) . . . . ?
N3 C21 C25 C50 -179.6(8) . . . . ?
N4 C16 C31 N5 -1.8(10) . . . . ?
N4 C16 C31 C33 173.6(9) . . . . ?
N4 C16 C1 C40 0.6(14) . . . . ?
N4 C22 C48 C40 1.4(14) . . . . ?
N5 N12 C19 C33 0.3(9) . . . . ?
N5 C31 C33 C19 0.9(9) . . . . ?
C6 C25 C50 F10 178.5(7) . . . . ?
C6 C25 C50 C52 0.5(14) . . . . ?
C7 C21 C25 C6 176.4(8) . . . . ?
C7 C21 C25 C50 -0.9(14) . . . . ?
C8 C18 C28 C23 1.6(15) . . . . ?
C8 C18 C28 F34 179.9(8) . . . . ?
C8 C27 C39 C23 1.7(14) . . . . ?
C8 C27 C39 F24 -176.8(8) . . . . ?
F10 C50 C52 C29 -177.6(9) . . . . ?
N12 N5 C31 C16 175.7(6) . . . . ?
N12 N5 C31 C33 -0.8(9) . . . . ?
N12 C19 C33 C31 -0.8(10) . . . . ?
C14 N3 C21 C7 0.8(11) . . . . ?
C14 N3 C21 C25 179.6(7) . . . . ?
C14 C26 C35 C7 -0.6(14) . . . . ?
C14 C26 C2 F44 -159.6(10) . . . . ?
C14 C26 C2 F3AA 86.5(13) . . . . ?
C14 C26 C2 F1AA -29.8(19) . . . . ?
C16 N4 C22 C48 -0.6(12) . . . . ?
C16 C31 C33 C19 -174.8(9) . . . . ?
C17 C36 C37 C20 1.9(15) . . . . ?
C18 C8 C27 C20 179.4(7) . . . . ?
C18 C8 C27 C39 -1.8(12) . . . . ?
C20 N2 C32 C17 -0.8(12) . . . . ?
C20 C27 C39 C23 -179.6(9) . . . . ?
C20 C27 C39 F24 1.9(14) . . . . ?
C21 N3 C14 C26 -0.2(13) . . . . ?
C21 C7 C35 C26 1.2(14) . . . . ?
C21 C25 C50 F10 -4.2(14) . . . . ?
C21 C25 C50 C52 177.8(9) . . . . ?
C22 N4 C16 C31 178.1(7) . . . . ?
C22 N4 C16 C1 -0.4(11) . . . . ?
C25 C6 C41 C29 -0.1(12) . . . . ?
C25 C50 C52 C29 0.5(15) . . . . ?
C27 C8 C18 C28 0.2(13) . . . . ?
C27 C20 C37 C36 178.8(9) . . . . ?
C28 C23 C39 F24 178.5(9) . . . . ?
C28 C23 C39 C27 0.0(15) . . . . ?
F30 C29 C41 C6 178.6(8) . . . . ?
F30 C29 C52 C50 -178.8(9) . . . . ?
C31 N5 N12 C19 0.4(8) . . . . ?
C31 C16 C1 C40 -177.7(9) . . . . ?
C32 N2 C20 C27 -179.4(7) . . . . ?
C32 N2 C20 C37 -0.1(12) . . . . ?
C32 C17 C36 C37 -2.7(14) . . . . ?
C32 C17 C1AA F56 -122.8(11) . . . . ?
C32 C17 C1AA F0AA 4.5(16) . . . . ?
C32 C17 C1AA F4AA 122.1(12) . . . . ?
C35 C7 C21 N3 -1.3(13) . . . . ?
C35 C7 C21 C25 -179.9(8) . . . . ?
C35 C26 C2 F44 20.0(17) . . . . ?
C35 C26 C2 F3AA -93.9(13) . . . . ?
C35 C26 C2 F1AA 149.9(14) . . . . ?
C36 C17 C32 N2 2.2(13) . . . . ?
C36 C17 C1AA F56 56.8(15) . . . . ?
C36 C17 C1AA F0AA -175.9(11) . . . . ?
C36 C17 C1AA F4AA -58.3(15) . . . . ?
C37 C20 C27 C8 -174.2(8) . . . . ?
C37 C20 C27 C39 7.1(14) . . . . ?
C39 C23 C28 C18 -1.7(15) . . . . ?
C39 C23 C28 F34 -180.0(9) . . . . ?
C41 C6 C25 C21 -178.2(7) . . . . ?
C41 C6 C25 C50 -0.7(12) . . . . ?
C41 C29 C52 C50 -1.4(16) . . . . ?
C48 C40 C1 C16 0.2(16) . . . . ?
C52 C29 C41 C6 1.2(15) . . . . ?
C1 C16 C31 N5 176.6(8) . . . . ?
C1 C16 C31 C33 -7.9(15) . . . . ?
C1 C40 C48 C22 -1.2(16) . . . . ?
C2 C26 C35 C7 179.8(10) . . . . ?
C1AA C17 C32 N2 -178.2(8) . . . . ?
C1AA C17 C36 C37 177.8(10) . . . . ?
